data_4063448
loop_
_publ_author_name
'Gaillard, Sylvain'
'Slawin, Alexandra M. Z.'
'Bonura, Allen T.'
'Stevens, Edwin D.'
'Nolan, Steven P.'

_publ_section_title
;
 Synthetic and Structural Studies of [AuCl3(NHC)] Complexes
;
_journal_issue 2
_journal_name_full Organometallics
_journal_page_first 394
_journal_paper_doi 10.1021/om900814e
_journal_volume 29
_journal_year 2010
_chemical_formula_moiety 'C27 H34 Au Cl2 N2,C H Cl2'
_chemical_formula_sum 'C28 H36 Au Cl7 N2'
_chemical_formula_weight 845.70
_chemical_name_systematic
; 
 ? 
;
_space_group_IT_number 64
_symmetry_cell_setting orthorhombic
_symmetry_space_group_name_Hall '-C 2ac 2'
_symmetry_space_group_name_H-M 'C m c a'
_atom_sites_solution_hydrogens geom
_atom_sites_solution_primary direct
_atom_sites_solution_secondary difmap
_audit_creation_method SHELXL-97
_cell_angle_alpha 90.00
_cell_angle_beta 90.00
_cell_angle_gamma 90.00
_cell_formula_units_Z 8
_cell_length_a 17.020(3)
_cell_length_b 18.662(3)
_cell_length_c 21.278(4)
_cell_measurement_reflns_used 9010
_cell_measurement_temperature 93(2)
_cell_measurement_theta_max 28.4800
_cell_measurement_theta_min 1.8810
_cell_volume 6758(2)
_computing_cell_refinement 'CrystalClear (Rigaku Corp., 2004)'
_computing_data_collection 'CrystalClear (Rigaku Corp., 2004)'
_computing_data_reduction 'CrystalClear (Rigaku Corp., 2004)'
_computing_molecular_graphics 'Bruker SHELXTL'
_computing_publication_material 'Bruker SHELXTL'
_computing_structure_refinement 'SHELXL-97 (Sheldrick, 1997)'
_computing_structure_solution 'SHELXS-97 (Sheldrick, 1990)'
_diffrn_ambient_temperature 93(2)
_diffrn_measured_fraction_theta_full 0.999
_diffrn_measured_fraction_theta_max 0.999
_diffrn_measurement_device_type CCD
_diffrn_measurement_method '\w and \f scans'
_diffrn_radiation_monochromator confocal
_diffrn_radiation_source 'rotating anode'
_diffrn_radiation_type MoK\a
_diffrn_radiation_wavelength 0.71073
_diffrn_reflns_av_R_equivalents 0.0703
_diffrn_reflns_av_sigmaI/netI 0.0566
_diffrn_reflns_limit_h_max 20
_diffrn_reflns_limit_h_min -17
_diffrn_reflns_limit_k_max 22
_diffrn_reflns_limit_k_min -22
_diffrn_reflns_limit_l_max 23
_diffrn_reflns_limit_l_min -25
_diffrn_reflns_number 21032
_diffrn_reflns_theta_full 25.00
_diffrn_reflns_theta_max 25.34
_diffrn_reflns_theta_min 1.88
_exptl_absorpt_coefficient_mu 4.928
_exptl_absorpt_correction_T_max 1.0000
_exptl_absorpt_correction_T_min 0.7722
_exptl_absorpt_correction_type multi-scan
_exptl_absorpt_process_details 'Jacobson, R. (1998) Private communication'
_exptl_crystal_colour Colorless
_exptl_crystal_density_diffrn 1.662
_exptl_crystal_density_method 'not measured'
_exptl_crystal_description Prism
_exptl_crystal_F_000 3328
_exptl_crystal_size_max 0.0300
_exptl_crystal_size_mid 0.0300
_exptl_crystal_size_min 0.0300
_refine_diff_density_max 1.963
_refine_diff_density_min -1.100
_refine_diff_density_rms 0.152
_refine_ls_extinction_coef 0.00006(2)
_refine_ls_extinction_expression Fc^*^=kFc[1+0.001xFc^2^\l^3^/sin(2\q)]^-1/4^
_refine_ls_extinction_method SHELXL
_refine_ls_goodness_of_fit_ref 1.107
_refine_ls_hydrogen_treatment constr
_refine_ls_matrix_type full
_refine_ls_number_parameters 195
_refine_ls_number_reflns 3216
_refine_ls_number_restraints 0
_refine_ls_restrained_S_all 1.107
_refine_ls_R_factor_all 0.0671
_refine_ls_R_factor_gt 0.0520
_refine_ls_shift/su_max 0.002
_refine_ls_shift/su_mean 0.000
_refine_ls_structure_factor_coef Fsqd
_refine_ls_weighting_details 'calc w=1/[\s^2^(Fo^2^)+(0.0542P)^2^+26.2026P] where P=(Fo^2^+2Fc^2^)/3'
_refine_ls_weighting_scheme calc
_refine_ls_wR_factor_gt 0.1188
_refine_ls_wR_factor_ref 0.1267
_reflns_number_gt 2646
_reflns_number_total 3216
_reflns_threshold_expression >2sigma(I)
_cod_data_source_file om900814e_si_002.cif
_cod_data_source_block AuCl3(IPrCl)
_cod_depositor_comments
;
The following automatic conversions were performed:

'_symmetry_cell_setting' value 'Orthorhombic' changed to
'orthorhombic' according to the built-in table from CIF Core
dictionary named 'cif_core.dic' version 2.4.1 from 2010-06-29.

Automatic conversion script
Id: cif_fix_values 1673 2011-04-08 12:14:43Z adriana 
;
_cod_original_cell_volume 6758.6(19)
_cod_original_sg_symbol_H-M Cmca
_cod_database_code 4063448

loop_
_symmetry_equiv_pos_as_xyz
'x, y, z'
'-x, -y+1/2, z+1/2'
'-x, y+1/2, -z+1/2'
'x, -y, -z'
'x+1/2, y+1/2, z'
'-x+1/2, -y+1, z+1/2'
'-x+1/2, y+1, -z+1/2'
'x+1/2, -y+1/2, -z'
'-x, -y, -z'
'x, y-1/2, -z-1/2'
'x, -y-1/2, z-1/2'
'-x, y, z'
'-x+1/2, -y+1/2, -z'
'x+1/2, y, -z-1/2'
'x+1/2, -y, z-1/2'
'-x+1/2, y+1/2, z'

loop_
_atom_site_label
_atom_site_type_symbol
_atom_site_fract_x
_atom_site_fract_y
_atom_site_fract_z
_atom_site_U_iso_or_equiv
_atom_site_adp_type
_atom_site_occupancy
_atom_site_symmetry_multiplicity
_atom_site_calc_flag
_atom_site_refinement_flags
_atom_site_disorder_assembly
_atom_site_disorder_group
Au1 Au 0.0000 0.22808(2) 0.236501(17) 0.03280(19) Uani 1 2 d S . .
Cl1 Cl 0.0000 0.1920(2) 0.33974(13) 0.0567(9) Uani 1 2 d S . .
Cl2 Cl 0.0000 0.3440(2) 0.26692(13) 0.0574(9) Uani 1 2 d S . .
Cl3 Cl 0.0000 0.11187(18) 0.20441(15) 0.0581(8) Uani 1 2 d S . .
C1 C 0.0000 0.2569(5) 0.1460(5) 0.025(2) Uani 1 2 d S . .
N2 N 0.0640(3) 0.2649(3) 0.1090(3) 0.0299(14) Uani 1 1 d . . .
C3 C 0.0388(4) 0.2759(4) 0.0475(3) 0.0332(17) Uani 1 1 d . . .
Cl4 Cl 0.10247(13) 0.28264(13) -0.01354(9) 0.0530(6) Uani 1 1 d . . .
C4 C 0.1459(4) 0.2728(5) 0.1300(3) 0.038(2) Uani 1 1 d . . .
C5 C 0.1708(4) 0.3421(5) 0.1443(4) 0.048(2) Uani 1 1 d . . .
C6 C 0.2492(5) 0.3495(8) 0.1604(5) 0.078(4) Uani 1 1 d . . .
H6A H 0.2689 0.3954 0.1714 0.093 Uiso 1 1 calc R . .
C7 C 0.2985(6) 0.2920(10) 0.1606(5) 0.095(5) Uani 1 1 d . . .
H7A H 0.3524 0.2990 0.1707 0.114 Uiso 1 1 calc R . .
C8 C 0.2730(6) 0.2254(7) 0.1467(5) 0.072(3) Uani 1 1 d . . .
H8A H 0.3079 0.1858 0.1486 0.087 Uiso 1 1 calc R . .
C9 C 0.1942(5) 0.2153(6) 0.1296(4) 0.055(3) Uani 1 1 d . . .
C10 C 0.1183(5) 0.4081(5) 0.1409(4) 0.062(3) Uani 1 1 d . . .
H10A H 0.0626 0.3910 0.1409 0.074 Uiso 1 1 calc R . .
C11 C 0.1307(8) 0.4518(7) 0.0803(5) 0.096(4) Uani 1 1 d . . .
H11A H 0.0954 0.4933 0.0804 0.144 Uiso 1 1 calc R . .
H11B H 0.1192 0.4217 0.0437 0.144 Uiso 1 1 calc R . .
H11C H 0.1853 0.4682 0.0782 0.144 Uiso 1 1 calc R . .
C12 C 0.1275(7) 0.4610(7) 0.1965(5) 0.100(4) Uani 1 1 d . . .
H12A H 0.0917 0.5016 0.1906 0.150 Uiso 1 1 calc R . .
H12B H 0.1817 0.4784 0.1981 0.150 Uiso 1 1 calc R . .
H12C H 0.1147 0.4364 0.2359 0.150 Uiso 1 1 calc R . .
C13 C 0.1694(6) 0.1409(7) 0.1134(5) 0.084(4) Uani 1 1 d . . .
H13A H 0.1112 0.1415 0.1071 0.100 Uiso 1 1 calc R . .
C14 C 0.1875(7) 0.0843(8) 0.1627(8) 0.157(8) Uani 1 1 d . . .
H14A H 0.1639 0.0983 0.2029 0.235 Uiso 1 1 calc R . .
H14B H 0.2446 0.0800 0.1677 0.235 Uiso 1 1 calc R . .
H14C H 0.1658 0.0381 0.1493 0.235 Uiso 1 1 calc R . .
C15 C 0.2079(7) 0.1158(8) 0.0500(7) 0.125(6) Uani 1 1 d . . .
H15A H 0.1979 0.1517 0.0173 0.188 Uiso 1 1 calc R . .
H15B H 0.1851 0.0698 0.0373 0.188 Uiso 1 1 calc R . .
H15C H 0.2647 0.1103 0.0558 0.188 Uiso 1 1 calc R . .
C21 C 0.0000 -0.1091(10) 0.0796(7) 0.140(10) Uani 1 2 d S . .
Cl21 Cl 0.0000 -0.1006(3) 0.0018(2) 0.138(2) Uani 1 2 d S . .
Cl22 Cl 0.0575(14) -0.0418(12) 0.1128(11) 0.106(7) Uani 0.25 1 d P . .
Cl23 Cl 0.0000 -0.0306(16) 0.1184(13) 0.56(5) Uani 0.50 2 d SP . .

loop_
_atom_site_aniso_label
_atom_site_aniso_U_11
_atom_site_aniso_U_22
_atom_site_aniso_U_33
_atom_site_aniso_U_23
_atom_site_aniso_U_13
_atom_site_aniso_U_12
Au1 0.0246(2) 0.0519(3) 0.0219(3) 0.00240(18) 0.000 0.000
Cl1 0.0470(15) 0.097(3) 0.0259(14) 0.0154(16) 0.000 0.000
Cl2 0.070(2) 0.058(2) 0.0444(19) -0.0125(15) 0.000 0.000
Cl3 0.074(2) 0.049(2) 0.0514(19) 0.0068(15) 0.000 0.000
C1 0.021(4) 0.015(5) 0.039(6) -0.005(4) 0.000 0.000
N2 0.024(3) 0.039(4) 0.026(3) -0.003(3) -0.002(3) -0.003(3)
C3 0.036(4) 0.043(5) 0.020(4) 0.006(3) 0.008(3) 0.003(3)
Cl4 0.0464(12) 0.0834(17) 0.0293(11) 0.0078(10) 0.0118(9) -0.0014(11)
C4 0.024(4) 0.067(6) 0.024(4) 0.010(4) 0.002(3) 0.007(4)
C5 0.034(4) 0.074(7) 0.036(4) -0.005(4) 0.006(4) -0.023(4)
C6 0.040(5) 0.126(11) 0.066(6) -0.022(7) -0.004(5) -0.028(6)
C7 0.031(5) 0.202(17) 0.051(7) -0.003(8) -0.005(5) 0.004(8)
C8 0.032(5) 0.113(11) 0.073(7) 0.026(7) 0.008(5) 0.018(5)
C9 0.042(5) 0.080(8) 0.045(6) 0.019(5) 0.014(4) 0.013(5)
C10 0.050(5) 0.064(7) 0.071(6) -0.017(5) 0.001(5) -0.021(5)
C11 0.128(10) 0.091(10) 0.069(7) 0.002(6) -0.001(7) -0.049(8)
C12 0.095(8) 0.107(10) 0.098(9) -0.039(7) 0.033(7) -0.072(8)
C13 0.054(6) 0.089(9) 0.108(9) 0.041(7) 0.030(6) 0.029(6)
C14 0.082(9) 0.142(14) 0.247(19) 0.131(14) 0.040(11) 0.051(9)
C15 0.081(8) 0.099(11) 0.195(15) -0.016(10) 0.069(10) 0.020(8)
C21 0.30(3) 0.067(13) 0.051(10) -0.012(9) 0.000 0.000
Cl21 0.246(7) 0.085(4) 0.083(3) 0.000(3) 0.000 0.000
Cl22 0.176(13) 0.063(12) 0.079(14) 0.018(10) -0.054(11) -0.057(11)
Cl23 1.55(16) 0.060(13) 0.056(11) -0.010(9) 0.000 0.000

loop_
_atom_type_symbol
_atom_type_description
_atom_type_scat_dispersion_real
_atom_type_scat_dispersion_imag
_atom_type_scat_source
C C 0.0033 0.0016 'International Tables Vol C Tables 4.2.6.8 and 6.1.1.4'
H H 0.0000 0.0000 'International Tables Vol C Tables 4.2.6.8 and 6.1.1.4'
N N 0.0061 0.0033 'International Tables Vol C Tables 4.2.6.8 and 6.1.1.4'
Cl Cl 0.1484 0.1585 'International Tables Vol C Tables 4.2.6.8 and 6.1.1.4'
Au Au -2.0133 8.8022 'International Tables Vol C Tables 4.2.6.8 and 6.1.1.4'

loop_
_geom_angle_atom_site_label_1
_geom_angle_atom_site_label_2
_geom_angle_atom_site_label_3
_geom_angle
_geom_angle_site_symmetry_1
_geom_angle_site_symmetry_3
_geom_angle_publ_flag
C1 Au1 Cl2 91.1(3) . . ?
C1 Au1 Cl3 88.1(3) . . ?
Cl2 Au1 Cl3 179.18(10) . . ?
C1 Au1 Cl1 178.6(3) . . ?
Cl2 Au1 Cl1 90.38(12) . . ?
Cl3 Au1 Cl1 90.44(13) . . ?
N2 C1 N2 107.2(8) . 12 ?
N2 C1 Au1 126.2(4) . . ?
N2 C1 Au1 126.2(4) 12 . ?
C1 N2 C3 108.5(6) . . ?
C1 N2 C4 126.6(6) . . ?
C3 N2 C4 124.3(6) . . ?
C3 C3 N2 107.9(4) 12 . ?
C3 C3 Cl4 129.7(3) 12 . ?
N2 C3 Cl4 122.3(5) . . ?
C9 C4 C5 123.6(8) . . ?
C9 C4 N2 119.6(8) . . ?
C5 C4 N2 116.5(7) . . ?
C6 C5 C4 116.0(10) . . ?
C6 C5 C10 119.9(9) . . ?
C4 C5 C10 124.1(7) . . ?
C7 C6 C5 121.2(11) . . ?
C7 C6 H6A 119.4 . . ?
C5 C6 H6A 119.4 . . ?
C8 C7 C6 121.7(10) . . ?
C8 C7 H7A 119.2 . . ?
C6 C7 H7A 119.2 . . ?
C7 C8 C9 119.3(10) . . ?
C7 C8 H8A 120.3 . . ?
C9 C8 H8A 120.3 . . ?
C4 C9 C8 118.2(10) . . ?
C4 C9 C13 124.6(9) . . ?
C8 C9 C13 117.1(9) . . ?
C5 C10 C11 112.9(8) . . ?
C5 C10 C12 114.8(9) . . ?
C11 C10 C12 106.7(9) . . ?
C5 C10 H10A 107.4 . . ?
C11 C10 H10A 107.4 . . ?
C12 C10 H10A 107.4 . . ?
C10 C11 H11A 109.5 . . ?
C10 C11 H11B 109.5 . . ?
H11A C11 H11B 109.5 . . ?
C10 C11 H11C 109.5 . . ?
H11A C11 H11C 109.5 . . ?
H11B C11 H11C 109.5 . . ?
C10 C12 H12A 109.5 . . ?
C10 C12 H12B 109.5 . . ?
H12A C12 H12B 109.5 . . ?
C10 C12 H12C 109.5 . . ?
H12A C12 H12C 109.5 . . ?
H12B C12 H12C 109.5 . . ?
C9 C13 C14 115.5(12) . . ?
C9 C13 C15 111.0(9) . . ?
C14 C13 C15 107.5(10) . . ?
C9 C13 H13A 107.5 . . ?
C14 C13 H13A 107.5 . . ?
C15 C13 H13A 107.5 . . ?
C13 C14 H14A 109.5 . . ?
C13 C14 H14B 109.5 . . ?
H14A C14 H14B 109.5 . . ?
C13 C14 H14C 109.5 . . ?
H14A C14 H14C 109.5 . . ?
H14B C14 H14C 109.5 . . ?
C13 C15 H15A 109.5 . . ?
C13 C15 H15B 109.5 . . ?
H15A C15 H15B 109.5 . . ?
C13 C15 H15C 109.5 . . ?
H15A C15 H15C 109.5 . . ?
H15B C15 H15C 109.5 . . ?
Cl23 C21 Cl21 114.0(15) . . ?
Cl21 C21 Cl22 109.6(12) . 12 ?
Cl21 C21 Cl22 109.6(12) . . ?

loop_
_geom_bond_atom_site_label_1
_geom_bond_atom_site_label_2
_geom_bond_distance
_geom_bond_site_symmetry_2
_geom_bond_publ_flag
Au1 C1 1.998(10) . ?
Au1 Cl2 2.258(4) . ?
Au1 Cl3 2.274(3) . ?
Au1 Cl1 2.298(3) . ?
C1 N2 1.353(8) . ?
C1 N2 1.353(8) 12 ?
N2 C3 1.392(9) . ?
N2 C4 1.473(9) . ?
C3 C3 1.320(14) 12 ?
C3 Cl4 1.696(7) . ?
C4 C9 1.350(12) . ?
C4 C5 1.396(12) . ?
C5 C6 1.383(11) . ?
C5 C10 1.522(13) . ?
C6 C7 1.363(17) . ?
C6 H6A 0.9500 . ?
C7 C8 1.348(17) . ?
C7 H7A 0.9500 . ?
C8 C9 1.402(14) . ?
C8 H8A 0.9500 . ?
C9 C13 1.491(15) . ?
C10 C11 1.540(14) . ?
C10 C12 1.549(13) . ?
C10 H10A 1.0000 . ?
C11 H11A 0.9800 . ?
C11 H11B 0.9800 . ?
C11 H11C 0.9800 . ?
C12 H12A 0.9800 . ?
C12 H12B 0.9800 . ?
C12 H12C 0.9800 . ?
C13 C14 1.522(15) . ?
C13 C15 1.571(16) . ?
C13 H13A 1.0000 . ?
C14 H14A 0.9800 . ?
C14 H14B 0.9800 . ?
C14 H14C 0.9800 . ?
C15 H15A 0.9800 . ?
C15 H15B 0.9800 . ?
C15 H15C 0.9800 . ?
C21 Cl23 1.68(3) . ?
C21 Cl21 1.663(16) . ?
C21 Cl22 1.74(2) 12 ?
C21 Cl22 1.74(2) . ?
Cl22 Cl22 1.96(5) 12 ?

loop_
_geom_torsion_atom_site_label_1
_geom_torsion_atom_site_label_2
_geom_torsion_atom_site_label_3
_geom_torsion_atom_site_label_4
_geom_torsion
_geom_torsion_site_symmetry_1
_geom_torsion_site_symmetry_2
_geom_torsion_site_symmetry_3
_geom_torsion_site_symmetry_4
_geom_torsion_publ_flag
Cl2 Au1 C1 N2 93.6(7) . . . . ?
Cl3 Au1 C1 N2 -86.4(7) . . . . ?
Cl2 Au1 C1 N2 -93.6(7) . . . 12 ?
Cl3 Au1 C1 N2 86.4(7) . . . 12 ?
N2 C1 N2 C3 -1.8(10) 12 . . . ?
Au1 C1 N2 C3 172.2(6) . . . . ?
N2 C1 N2 C4 168.9(5) 12 . . . ?
Au1 C1 N2 C4 -17.2(11) . . . . ?
C1 N2 C3 C3 1.1(6) . . . 12 ?
C4 N2 C3 C3 -169.8(5) . . . 12 ?
C1 N2 C3 Cl4 -175.8(6) . . . . ?
C4 N2 C3 Cl4 13.3(10) . . . . ?
C1 N2 C4 C9 99.2(9) . . . . ?
C3 N2 C4 C9 -91.6(9) . . . . ?
C1 N2 C4 C5 -86.3(9) . . . . ?
C3 N2 C4 C5 83.0(9) . . . . ?
C9 C4 C5 C6 -1.9(12) . . . . ?
N2 C4 C5 C6 -176.2(7) . . . . ?
C9 C4 C5 C10 175.9(8) . . . . ?
N2 C4 C5 C10 1.6(11) . . . . ?
C4 C5 C6 C7 1.4(14) . . . . ?
C10 C5 C6 C7 -176.5(9) . . . . ?
C5 C6 C7 C8 -1.6(17) . . . . ?
C6 C7 C8 C9 2.2(18) . . . . ?
C5 C4 C9 C8 2.5(13) . . . . ?
N2 C4 C9 C8 176.6(8) . . . . ?
C5 C4 C9 C13 -178.9(8) . . . . ?
N2 C4 C9 C13 -4.7(13) . . . . ?
C7 C8 C9 C4 -2.6(15) . . . . ?
C7 C8 C9 C13 178.7(10) . . . . ?
C6 C5 C10 C11 77.6(10) . . . . ?
C4 C5 C10 C11 -100.1(9) . . . . ?
C6 C5 C10 C12 -44.9(11) . . . . ?
C4 C5 C10 C12 137.4(8) . . . . ?
C4 C9 C13 C14 -125.0(10) . . . . ?
C8 C9 C13 C14 53.7(12) . . . . ?
C4 C9 C13 C15 112.4(11) . . . . ?
C8 C9 C13 C15 -68.9(12) . . . . ?
Cl21 C21 Cl22 Cl23 104(3) . . . . ?
Cl22 C21 Cl22 Cl23 0(3) 12 . . . ?
Cl23 C21 Cl22 Cl22 0(3) . . . 12 ?
Cl21 C21 Cl22 Cl22 104.0(11) . . . 12 ?
C21 Cl22 Cl23 Cl22 0(11) . . . 12 ?
Cl22 Cl22 Cl23 C21 0(11) 12 . . . ?
Cl21 C21 Cl23 Cl22 90(3) . . . 12 ?
Cl22 C21 Cl23 Cl22 180(5) . . . 12 ?
Cl21 C21 Cl23 Cl22 -90(3) . . . . ?
Cl22 C21 Cl23 Cl22 -180(5) 12 . . . ?
